data_4308706
loop_
_publ_author_name
'Nicola Oberbeckmann-Winter'
'Xavier Morise'
'Pierre Braunstein'
'Richard Welter'

_publ_contact_author_address
;
Institut Le Bel, rue Blaise Pascal,
67000 STRASBOURG, FRANCE
;
_publ_contact_author_email braunst@chimie.u-strasbg.fr
_publ_contact_author_fax 0390241322
_publ_contact_author_name 'Pierre Braunstein'
_publ_contact_author_phone 0390241308
_publ_section_title
;
Synthesis and Structure of Pt(II) Phosphonato-Phosphine Complexes and of a
P,O-Stabilized Metal-Metal-Bonded Pt2Ag2 Complex
;
_journal_name_full 'Inorganic Chemistry'
_journal_page_first 1391
_journal_page_last 1403
_journal_paper_doi 10.1021/ic0485559
_journal_volume 44
_journal_year 2005
_chemical_formula_moiety 'C24 H29 Cl O3 P2 Pt'
_chemical_formula_sum 'C24 H29 Cl O3 P2 Pt'
_chemical_formula_weight 657.95
_chemical_name_systematic
;
?
;
_space_group_IT_number 41
_symmetry_cell_setting orthorhombic
_symmetry_space_group_name_Hall 'A 2 -2ab'
_symmetry_space_group_name_H-M 'A b a 2'
_atom_sites_solution_hydrogens geom
_atom_sites_solution_primary direct
_atom_sites_solution_secondary difmap
_audit_creation_method SHELXL-97
_cell_angle_alpha 90.00
_cell_angle_beta 90.00
_cell_angle_gamma 90.00
_cell_formula_units_Z 8
_cell_length_a 32.453(5)
_cell_length_b 17.774(2)
_cell_length_c 8.8340(10)
_cell_measurement_reflns_used 33318
_cell_measurement_temperature 173(2)
_cell_measurement_theta_max 30.034
_cell_measurement_theta_min 0.998
_cell_volume 5095.6(11)
_computing_cell_refinement 'Denzo (Nonius B.V., 1998)'
_computing_data_collection 'Collect (Nonius B.V., 1998)'
_computing_data_reduction 'Denzo (Nonius B.V., 1998)'
_computing_molecular_graphics 'PLATON 98 (Spek, 1998)'
_computing_publication_material 'SHELXL-97 (Sheldrick, 1997)'
_computing_structure_refinement 'SHELXL-97 (Sheldrick, 1997)'
_computing_structure_solution 'SHELXS-97 (Sheldrick, 1997)'
_diffrn_ambient_temperature 173(2)
_diffrn_measured_fraction_theta_full 0.997
_diffrn_measured_fraction_theta_max 0.997
_diffrn_measurement_device_type KappaCCD
_diffrn_measurement_method '\p scans'
_diffrn_radiation_monochromator graphite
_diffrn_radiation_source 'fine-focus sealed tube'
_diffrn_radiation_type MoK\a
_diffrn_radiation_wavelength 0.71069
_diffrn_reflns_av_R_equivalents 0.054
_diffrn_reflns_av_sigmaI/netI 0.1080
_diffrn_reflns_limit_h_max 0
_diffrn_reflns_limit_h_min -45
_diffrn_reflns_limit_k_max 24
_diffrn_reflns_limit_k_min 0
_diffrn_reflns_limit_l_max 12
_diffrn_reflns_limit_l_min 0
_diffrn_reflns_number 3940
_diffrn_reflns_theta_full 30.04
_diffrn_reflns_theta_max 30.04
_diffrn_reflns_theta_min 2.38
_exptl_absorpt_coefficient_mu 5.760
_exptl_absorpt_correction_T_max 0.567
_exptl_absorpt_correction_T_min 0.458
_exptl_absorpt_correction_type multi-scan
_exptl_absorpt_process_details
;
multi-scan from symmetry-related measurements
Sortav (Blessing 1995)
;
_exptl_crystal_colour Colorless
_exptl_crystal_density_diffrn 1.715
_exptl_crystal_density_method 'not measured'
_exptl_crystal_description prism
_exptl_crystal_F_000 2576
_exptl_crystal_size_max 0.10
_exptl_crystal_size_mid 0.08
_exptl_crystal_size_min 0.06
_refine_diff_density_max 1.484
_refine_diff_density_min -1.047
_refine_diff_density_rms 0.105
_refine_ls_extinction_method none
_refine_ls_goodness_of_fit_ref 0.871
_refine_ls_hydrogen_treatment mixed
_refine_ls_matrix_type full
_refine_ls_number_parameters 271
_refine_ls_number_reflns 3940
_refine_ls_number_restraints 1
_refine_ls_restrained_S_all 0.871
_refine_ls_R_factor_all 0.0618
_refine_ls_R_factor_gt 0.0318
_refine_ls_shift/su_max 0.000
_refine_ls_shift/su_mean 0.000
_refine_ls_structure_factor_coef Fsqd
_refine_ls_weighting_details 'calc w=1/[\s^2^(Fo^2^)+(0.0000P)^2^+0.0000P] where P=(Fo^2^+2Fc^2^)/3'
_refine_ls_weighting_scheme calc
_refine_ls_wR_factor_gt 0.0665
_refine_ls_wR_factor_ref 0.0755
_reflns_number_gt 2551
_reflns_number_total 3940
_reflns_threshold_expression >2sigma(I)
_cod_data_source_file ic0485559si20041211_103736_2.cif
_cod_data_source_block complex_1
_cod_database_code 4308706

loop_
_symmetry_equiv_pos_as_xyz
'x, y, z'
'-x, -y, z'
'-x+1/2, y+1/2, z'
'x+1/2, -y+1/2, z'
'x, y+1/2, z+1/2'
'-x, -y+1/2, z+1/2'
'-x+1/2, y+1, z+1/2'
'x+1/2, -y+1, z+1/2'

loop_
_atom_site_label
_atom_site_type_symbol
_atom_site_fract_x
_atom_site_fract_y
_atom_site_fract_z
_atom_site_U_iso_or_equiv
_atom_site_adp_type
_atom_site_occupancy
_atom_site_symmetry_multiplicity
_atom_site_calc_flag
_atom_site_refinement_flags
_atom_site_disorder_assembly
_atom_site_disorder_group
Pt Pt 0.371711(7) 0.808781(13) 0.66485(7) 0.03575(8) Uani 1 1 d . . .
P1 P 0.38810(6) 0.83560(11) 0.4359(2) 0.0358(4) Uani 1 1 d . . .
P2 P 0.31537(6) 0.74252(11) 0.4120(3) 0.0366(4) Uani 1 1 d . . .
Cl Cl 0.35234(8) 0.77236(12) 0.9153(3) 0.0542(5) Uani 1 1 d . . .
C1 C 0.3642(2) 0.7587(4) 0.3245(8) 0.0330(16) Uani 1 1 d . . .
H1 H 0.3598 0.7763 0.2182 0.040 Uiso 1 1 calc . . .
O3 O 0.29533(18) 0.6668(3) 0.3583(6) 0.0447(14) Uani 1 1 d . . .
O2 O 0.28932(17) 0.8083(3) 0.3502(7) 0.0470(14) Uani 1 1 d . . .
C14 C 0.3671(2) 0.9246(4) 0.3616(10) 0.0376(17) Uani 1 1 d . . .
C8 C 0.4417(2) 0.8359(4) 0.3789(10) 0.042(2) Uani 1 1 d . . .
C2 C 0.3924(3) 0.6885(4) 0.3226(10) 0.0407(18) Uani 1 1 d . . .
O1 O 0.31918(16) 0.7396(3) 0.5802(6) 0.0406(13) Uani 1 1 d . . .
C3 C 0.4151(2) 0.6730(4) 0.1952(12) 0.046(3) Uani 1 1 d . . .
H3 H 0.4127 0.7043 0.1084 0.055 Uiso 1 1 calc . . .
C19 C 0.3530(3) 0.9334(4) 0.2134(10) 0.052(2) Uani 1 1 d . . .
H19 H 0.3522 0.8919 0.1456 0.063 Uiso 1 1 calc . . .
C6 C 0.4221(3) 0.5802(4) 0.4456(11) 0.055(2) Uani 1 1 d . . .
H6 H 0.4236 0.5480 0.5313 0.066 Uiso 1 1 calc . . .
C20 C 0.2509(5) 0.8291(6) 0.423(2) 0.102(4) Uani 1 1 d . . .
H20A H 0.2536 0.8236 0.5344 0.122 Uiso 1 1 calc . . .
H20B H 0.2285 0.7954 0.3887 0.122 Uiso 1 1 calc . . .
C7 C 0.3961(2) 0.6428(4) 0.4482(10) 0.043(2) Uani 1 1 d . . .
H7 H 0.3808 0.6541 0.5372 0.052 Uiso 1 1 calc . . .
C18 C 0.3403(2) 1.0043(4) 0.168(2) 0.056(2) Uani 1 1 d . . .
H18 H 0.3302 1.0115 0.0682 0.068 Uiso 1 1 calc . . .
C22 C 0.2807(3) 0.6590(5) 0.2019(13) 0.071(3) Uani 1 1 d . . .
H22A H 0.3022 0.6758 0.1299 0.085 Uiso 1 1 calc . . .
H22B H 0.2557 0.6898 0.1858 0.085 Uiso 1 1 calc . . .
C23 C 0.2714(3) 0.5788(6) 0.179(2) 0.089(3) Uani 1 1 d . . .
H23A H 0.2495 0.5632 0.2485 0.133 Uiso 1 1 calc . . .
H23B H 0.2962 0.5488 0.1977 0.133 Uiso 1 1 calc . . .
H23C H 0.2622 0.5708 0.0741 0.133 Uiso 1 1 calc . . .
C17 C 0.3421(3) 1.0645(4) 0.2670(11) 0.052(2) Uani 1 1 d . . .
H17 H 0.3335 1.1129 0.2340 0.062 Uiso 1 1 calc . . .
C16 C 0.3563(3) 1.0554(4) 0.4116(13) 0.056(2) Uani 1 1 d . . .
H16 H 0.3572 1.0968 0.4795 0.067 Uiso 1 1 calc . . .
C15 C 0.3690(3) 0.9861(5) 0.4569(11) 0.053(2) Uani 1 1 d . . .
H15 H 0.3795 0.9798 0.5565 0.064 Uiso 1 1 calc . . .
C21 C 0.2407(4) 0.9073(6) 0.386(2) 0.102(6) Uani 1 1 d . . .
H21A H 0.2316 0.9103 0.2802 0.153 Uiso 1 1 calc . . .
H21B H 0.2651 0.9390 0.3999 0.153 Uiso 1 1 calc . . .
H21C H 0.2185 0.9250 0.4523 0.153 Uiso 1 1 calc . . .
C4 C 0.4417(3) 0.6108(5) 0.1934(16) 0.063(3) Uani 1 1 d . . .
H4 H 0.4573 0.5999 0.1052 0.076 Uiso 1 1 calc . . .
C5 C 0.4453(3) 0.5652(5) 0.3198(13) 0.055(3) Uani 1 1 d . . .
H5 H 0.4637 0.5237 0.3193 0.067 Uiso 1 1 calc . . .
C9 C 0.4562(3) 0.8788(6) 0.2626(14) 0.077(3) Uani 1 1 d . . .
H9 H 0.4383 0.9124 0.2108 0.092 Uiso 1 1 calc . . .
C10 C 0.4974(4) 0.8730(7) 0.2205(15) 0.102(5) Uani 1 1 d . . .
H10 H 0.5070 0.9011 0.1361 0.123 Uiso 1 1 calc . . .
C11 C 0.5241(3) 0.8288(8) 0.2958(16) 0.085(4) Uani 1 1 d . . .
H11 H 0.5525 0.8287 0.2703 0.102 Uiso 1 1 calc . . .
C12 C 0.5098(3) 0.7851(6) 0.4072(17) 0.080(4) Uani 1 1 d . . .
H12 H 0.5282 0.7510 0.4550 0.097 Uiso 1 1 calc . . .
C13 C 0.4694(3) 0.7877(5) 0.4554(13) 0.056(3) Uani 1 1 d . . .
H13 H 0.4604 0.7578 0.5382 0.067 Uiso 1 1 calc . . .
C24 C 0.4178 0.8719 0.7548 0.050 Uani 1 1 d . . .
H24A H 0.4363 0.8887 0.6738 0.075 Uiso 1 1 calc . . .
H24B H 0.4333 0.8416 0.8279 0.075 Uiso 1 1 calc . . .
H24C H 0.4060 0.9158 0.8061 0.075 Uiso 1 1 calc . . .

loop_
_atom_site_aniso_label
_atom_site_aniso_U_11
_atom_site_aniso_U_22
_atom_site_aniso_U_33
_atom_site_aniso_U_23
_atom_site_aniso_U_13
_atom_site_aniso_U_12
Pt 0.04916(15) 0.02901(12) 0.02909(12) -0.0011(2) -0.0019(3) 0.00173(11)
P1 0.0441(10) 0.0290(9) 0.0342(11) 0.0000(9) -0.0012(10) -0.0011(9)
P2 0.0413(10) 0.0350(10) 0.0334(11) 0.0052(10) -0.0013(10) -0.0029(9)
Cl 0.0818(15) 0.0516(12) 0.0293(10) 0.0026(11) 0.0048(12) 0.0059(12)
C1 0.047(4) 0.032(4) 0.020(4) 0.001(3) -0.005(3) -0.006(3)
O3 0.057(3) 0.039(3) 0.039(3) 0.005(3) -0.008(3) -0.012(3)
O2 0.049(3) 0.039(3) 0.053(4) 0.006(3) 0.004(3) -0.003(3)
C14 0.038(4) 0.035(4) 0.040(4) 0.005(4) 0.003(4) -0.007(3)
C8 0.041(4) 0.036(4) 0.049(5) -0.004(4) -0.002(4) -0.005(3)
C2 0.048(5) 0.037(4) 0.036(4) -0.003(4) -0.008(4) -0.003(4)
O1 0.046(3) 0.036(3) 0.039(3) 0.004(3) 0.003(3) -0.008(2)
C3 0.055(4) 0.038(4) 0.045(8) 0.003(4) -0.002(5) 0.005(3)
C19 0.066(5) 0.037(4) 0.054(7) 0.010(4) -0.005(4) -0.004(4)
C6 0.067(6) 0.032(4) 0.067(7) 0.012(5) 0.000(5) 0.001(4)
C20 0.061(5) 0.116(8) 0.129(10) 0.086(11) 0.043(7) 0.028(10)
C7 0.049(5) 0.033(4) 0.048(5) 0.000(4) 0.004(4) 0.004(3)
C18 0.068(5) 0.043(4) 0.058(5) 0.021(7) -0.020(9) -0.007(4)
C22 0.074(6) 0.070(6) 0.068(10) 0.000(6) -0.017(6) -0.029(5)
C23 0.116(7) 0.094(7) 0.057(7) -0.034(9) 0.004(11) -0.048(6)
C17 0.059(5) 0.030(4) 0.066(6) 0.005(5) 0.008(5) -0.003(4)
C16 0.073(5) 0.027(4) 0.068(6) -0.007(5) 0.001(6) 0.014(4)
C15 0.072(6) 0.042(5) 0.046(5) 0.001(4) 0.001(5) 0.003(4)
C21 0.071(10) 0.077(7) 0.158(17) 0.010(10) 0.039(10) 0.023(6)
C4 0.066(5) 0.053(5) 0.070(9) -0.014(7) 0.011(7) 0.008(4)
C5 0.041(5) 0.040(5) 0.085(8) -0.013(5) -0.007(5) 0.004(4)
C9 0.059(6) 0.081(7) 0.091(8) 0.026(7) 0.018(6) 0.008(5)
C10 0.069(7) 0.120(10) 0.117(13) 0.032(9) 0.051(8) 0.017(7)
C11 0.046(6) 0.110(10) 0.101(10) -0.022(9) 0.024(7) -0.010(6)
C12 0.052(6) 0.082(8) 0.107(10) -0.040(8) -0.013(7) 0.008(5)
C13 0.044(5) 0.051(5) 0.073(7) -0.005(5) -0.013(5) 0.009(4)
C24 0.050 0.050 0.050 0.000 0.000 0.000

loop_
_atom_type_symbol
_atom_type_description
_atom_type_scat_dispersion_real
_atom_type_scat_dispersion_imag
_atom_type_scat_source
C C 0.0033 0.0016 'International Tables Vol C Tables 4.2.6.8 and 6.1.1.4'
H H 0.0000 0.0000 'International Tables Vol C Tables 4.2.6.8 and 6.1.1.4'
O O 0.0106 0.0060 'International Tables Vol C Tables 4.2.6.8 and 6.1.1.4'
P P 0.1023 0.0942 'International Tables Vol C Tables 4.2.6.8 and 6.1.1.4'
Cl Cl 0.1484 0.1585 'International Tables Vol C Tables 4.2.6.8 and 6.1.1.4'
Pt Pt -1.7033 8.3905 'International Tables Vol C Tables 4.2.6.8 and 6.1.1.4'

loop_
_geom_angle_atom_site_label_1
_geom_angle_atom_site_label_2
_geom_angle_atom_site_label_3
_geom_angle
_geom_angle_site_symmetry_1
_geom_angle_site_symmetry_3
_geom_angle_publ_flag
C24 Pt P1 93.64(6) . . ?
C24 Pt O1 176.42(13) . . ?
P1 Pt O1 89.75(14) . . ?
C24 Pt Cl 88.92(6) . . ?
P1 Pt Cl 176.92(7) . . ?
O1 Pt Cl 87.72(14) . . ?
C8 P1 C14 104.7(4) . . ?
C8 P1 C1 104.8(4) . . ?
C14 P1 C1 106.8(4) . . ?
C8 P1 Pt 120.0(3) . . ?
C14 P1 Pt 115.8(3) . . ?
C1 P1 Pt 103.5(2) . . ?
O1 P2 O2 115.1(3) . . ?
O1 P2 O3 107.8(3) . . ?
O2 P2 O3 108.4(3) . . ?
O1 P2 C1 111.3(3) . . ?
O2 P2 C1 102.2(3) . . ?
O3 P2 C1 112.0(3) . . ?
C2 C1 P2 113.5(5) . . ?
C2 C1 P1 110.7(5) . . ?
P2 C1 P1 105.0(4) . . ?
C2 C1 H1 109.2 . . ?
P2 C1 H1 109.2 . . ?
P1 C1 H1 109.2 . . ?
C22 O3 P2 120.0(5) . . ?
C20 O2 P2 120.4(7) . . ?
C15 C14 C19 119.9(8) . . ?
C15 C14 P1 116.5(7) . . ?
C19 C14 P1 123.4(7) . . ?
C9 C8 C13 118.7(8) . . ?
C9 C8 P1 122.8(7) . . ?
C13 C8 P1 118.5(7) . . ?
C7 C2 C3 119.6(7) . . ?
C7 C2 C1 121.2(7) . . ?
C3 C2 C1 119.2(7) . . ?
P2 O1 Pt 112.2(3) . . ?
C2 C3 C4 119.8(9) . . ?
C2 C3 H3 120.1 . . ?
C4 C3 H3 120.1 . . ?
C18 C19 C14 118.0(10) . . ?
C18 C19 H19 121.0 . . ?
C14 C19 H19 121.0 . . ?
C5 C6 C7 120.0(8) . . ?
C5 C6 H6 120.0 . . ?
C7 C6 H6 120.0 . . ?
O2 C20 C21 109.5(11) . . ?
O2 C20 H20A 109.8 . . ?
C21 C20 H20A 109.8 . . ?
O2 C20 H20B 109.8 . . ?
C21 C20 H20B 109.8 . . ?
H20A C20 H20B 108.2 . . ?
C2 C7 C6 120.5(8) . . ?
C2 C7 H7 119.7 . . ?
C6 C7 H7 119.7 . . ?
C17 C18 C19 120.6(12) . . ?
C17 C18 H18 119.7 . . ?
C19 C18 H18 119.7 . . ?
O3 C22 C23 106.8(10) . . ?
O3 C22 H22A 110.4 . . ?
C23 C22 H22A 110.4 . . ?
O3 C22 H22B 110.4 . . ?
C23 C22 H22B 110.4 . . ?
H22A C22 H22B 108.6 . . ?
C22 C23 H23A 109.5 . . ?
C22 C23 H23B 109.5 . . ?
H23A C23 H23B 109.5 . . ?
C22 C23 H23C 109.5 . . ?
H23A C23 H23C 109.5 . . ?
H23B C23 H23C 109.5 . . ?
C16 C17 C18 120.8(9) . . ?
C16 C17 H17 119.6 . . ?
C18 C17 H17 119.6 . . ?
C17 C16 C15 119.0(9) . . ?
C17 C16 H16 120.5 . . ?
C15 C16 H16 120.5 . . ?
C16 C15 C14 121.6(9) . . ?
C16 C15 H15 119.2 . . ?
C14 C15 H15 119.2 . . ?
C20 C21 H21A 109.5 . . ?
C20 C21 H21B 109.5 . . ?
H21A C21 H21B 109.5 . . ?
C20 C21 H21C 109.5 . . ?
H21A C21 H21C 109.5 . . ?
H21B C21 H21C 109.5 . . ?
C5 C4 C3 120.2(10) . . ?
C5 C4 H4 119.9 . . ?
C3 C4 H4 119.9 . . ?
C4 C5 C6 119.7(8) . . ?
C4 C5 H5 120.2 . . ?
C6 C5 H5 120.1 . . ?
C8 C9 C10 119.4(10) . . ?
C8 C9 H9 120.3 . . ?
C10 C9 H9 120.3 . . ?
C11 C10 C9 121.9(11) . . ?
C11 C10 H10 119.0 . . ?
C9 C10 H10 119.0 . . ?
C12 C11 C10 118.8(10) . . ?
C12 C11 H11 120.6 . . ?
C10 C11 H11 120.6 . . ?
C11 C12 C13 122.5(11) . . ?
C11 C12 H12 118.8 . . ?
C13 C12 H12 118.8 . . ?
C12 C13 C8 118.5(11) . . ?
C12 C13 H13 120.7 . . ?
C8 C13 H13 120.7 . . ?
Pt C24 H24A 109.5 . . ?
Pt C24 H24B 109.5 . . ?
H24A C24 H24B 109.5 . . ?
Pt C24 H24C 109.5 . . ?
H24A C24 H24C 109.5 . . ?
H24B C24 H24C 109.5 . . ?

loop_
_geom_bond_atom_site_label_1
_geom_bond_atom_site_label_2
_geom_bond_distance
_geom_bond_site_symmetry_2
_geom_bond_publ_flag
Pt C24 2.0316(4) . ?
Pt P1 2.145(2) . ?
Pt O1 2.231(5) . ?
Pt Cl 2.389(2) . ?
P1 C8 1.812(8) . ?
P1 C14 1.843(8) . ?
P1 C1 1.854(7) . ?
P2 O1 1.491(5) . ?
P2 O2 1.542(6) . ?
P2 O3 1.569(6) . ?
P2 C1 1.787(7) . ?
C1 C2 1.546(11) . ?
C1 H1 0.9998 . ?
O3 C22 1.468(12) . ?
O2 C20 1.453(17) . ?
C14 C15 1.380(12) . ?
C14 C19 1.395(12) . ?
C8 C9 1.363(13) . ?
C8 C13 1.414(12) . ?
C2 C7 1.380(11) . ?
C2 C3 1.373(12) . ?
C3 C4 1.404(11) . ?
C3 H3 0.9498 . ?
C19 C18 1.385(11) . ?
C19 H19 0.9499 . ?
C6 C5 1.369(13) . ?
C6 C7 1.397(11) . ?
C6 H6 0.9502 . ?
C20 C21 1.468(14) . ?
C20 H20A 0.9902 . ?
C20 H20B 0.9899 . ?
C7 H7 0.9502 . ?
C18 C17 1.384(15) . ?
C18 H18 0.9498 . ?
C22 C23 1.472(13) . ?
C22 H22A 0.9899 . ?
C22 H22B 0.9900 . ?
C23 H23A 0.9802 . ?
C23 H23B 0.9801 . ?
C23 H23C 0.9797 . ?
C17 C16 1.368(14) . ?
C17 H17 0.9499 . ?
C16 C15 1.360(12) . ?
C16 H16 0.9501 . ?
C15 H15 0.9502 . ?
C21 H21A 0.9798 . ?
C21 H21B 0.9800 . ?
C21 H21C 0.9801 . ?
C4 C5 1.384(15) . ?
C4 H4 0.9498 . ?
C5 H5 0.9500 . ?
C9 C10 1.393(14) . ?
C9 H9 0.9499 . ?
C10 C11 1.344(17) . ?
C10 H10 0.9499 . ?
C11 C12 1.336(18) . ?
C11 H11 0.9499 . ?
C12 C13 1.379(14) . ?
C12 H12 0.9501 . ?
C13 H13 0.9502 . ?
C24 H24A 0.9800 . ?
C24 H24B 0.9800 . ?
C24 H24C 0.9800 . ?

loop_
_geom_torsion_atom_site_label_1
_geom_torsion_atom_site_label_2
_geom_torsion_atom_site_label_3
_geom_torsion_atom_site_label_4
_geom_torsion
_geom_torsion_site_symmetry_1
_geom_torsion_site_symmetry_2
_geom_torsion_site_symmetry_3
_geom_torsion_site_symmetry_4
_geom_torsion_publ_flag
C24 Pt P1 C8 43.0(3) . . . . ?
O1 Pt P1 C8 -138.1(3) . . . . ?
Cl Pt P1 C8 -103.2(15) . . . . ?
C24 Pt P1 C14 -84.2(3) . . . . ?
O1 Pt P1 C14 94.7(3) . . . . ?
Cl Pt P1 C14 129.6(15) . . . . ?
C24 Pt P1 C1 159.3(3) . . . . ?
O1 Pt P1 C1 -21.8(3) . . . . ?
Cl Pt P1 C1 13.0(15) . . . . ?
O1 P2 C1 C2 75.7(6) . . . . ?
O2 P2 C1 C2 -161.0(5) . . . . ?
O3 P2 C1 C2 -45.1(6) . . . . ?
O1 P2 C1 P1 -45.4(5) . . . . ?
O2 P2 C1 P1 78.0(4) . . . . ?
O3 P2 C1 P1 -166.2(3) . . . . ?
C8 P1 C1 C2 43.2(6) . . . . ?
C14 P1 C1 C2 154.0(5) . . . . ?
Pt P1 C1 C2 -83.4(5) . . . . ?
C8 P1 C1 P2 166.1(4) . . . . ?
C14 P1 C1 P2 -83.1(4) . . . . ?
Pt P1 C1 P2 39.5(4) . . . . ?
O1 P2 O3 C22 168.6(6) . . . . ?
O2 P2 O3 C22 43.4(7) . . . . ?
C1 P2 O3 C22 -68.6(7) . . . . ?
O1 P2 O2 C20 -42.3(11) . . . . ?
O3 P2 O2 C20 78.5(11) . . . . ?
C1 P2 O2 C20 -163.1(11) . . . . ?
C8 P1 C14 C15 -90.8(7) . . . . ?
C1 P1 C14 C15 158.3(6) . . . . ?
Pt P1 C14 C15 43.7(7) . . . . ?
C8 P1 C14 C19 84.0(7) . . . . ?
C1 P1 C14 C19 -26.9(8) . . . . ?
Pt P1 C14 C19 -141.5(6) . . . . ?
C14 P1 C8 C9 -21.0(9) . . . . ?
C1 P1 C8 C9 91.3(9) . . . . ?
Pt P1 C8 C9 -153.2(8) . . . . ?
C14 P1 C8 C13 161.0(7) . . . . ?
C1 P1 C8 C13 -86.7(8) . . . . ?
Pt P1 C8 C13 28.9(8) . . . . ?
P2 C1 C2 C7 -43.1(9) . . . . ?
P1 C1 C2 C7 74.7(9) . . . . ?
P2 C1 C2 C3 138.9(7) . . . . ?
P1 C1 C2 C3 -103.2(7) . . . . ?
O2 P2 O1 Pt -87.2(4) . . . . ?
O3 P2 O1 Pt 151.6(3) . . . . ?
C1 P2 O1 Pt 28.4(4) . . . . ?
C24 Pt O1 P2 159.0(19) . . . . ?
P1 Pt O1 P2 -2.7(3) . . . . ?
Cl Pt O1 P2 179.0(3) . . . . ?
C7 C2 C3 C4 0.2(13) . . . . ?
C1 C2 C3 C4 178.1(7) . . . . ?
C15 C14 C19 C18 -1.6(13) . . . . ?
P1 C14 C19 C18 -176.2(6) . . . . ?
P2 O2 C20 C21 157.8(12) . . . . ?
C3 C2 C7 C6 -1.2(13) . . . . ?
C1 C2 C7 C6 -179.1(7) . . . . ?
C5 C6 C7 C2 2.3(13) . . . . ?
C14 C19 C18 C17 0.9(14) . . . . ?
P2 O3 C22 C23 169.1(7) . . . . ?
C19 C18 C17 C16 -0.4(15) . . . . ?
C18 C17 C16 C15 0.7(15) . . . . ?
C17 C16 C15 C14 -1.5(15) . . . . ?
C19 C14 C15 C16 1.9(14) . . . . ?
P1 C14 C15 C16 176.9(7) . . . . ?
C2 C3 C4 C5 -0.2(13) . . . . ?
C3 C4 C5 C6 1.3(14) . . . . ?
C7 C6 C5 C4 -2.3(14) . . . . ?
C13 C8 C9 C10 1.3(17) . . . . ?
P1 C8 C9 C10 -176.7(10) . . . . ?
C8 C9 C10 C11 -3(2) . . . . ?
C9 C10 C11 C12 5(2) . . . . ?
C10 C11 C12 C13 -5(2) . . . . ?
C11 C12 C13 C8 3.1(18) . . . . ?
C9 C8 C13 C12 -1.2(14) . . . . ?
P1 C8 C13 C12 176.8(8) . . . . ?
